data_7233189
loop_
_publ_author_name
'Yu, Binhong'
'Wang, Yi'
'Wang, Lingrui'
'Tan, Xiao'
'Zhang, Yumo'
'Wang, Kai'
'Li, Minjie'
'Zou, Bo'
'Zhang, Sean Xiao-An'

_publ_section_title
;
 Spontaneous proton transfer in a series of amphoteric molecules under
 hydrostatic pressure
;
_journal_name_full 'Physical Chemistry Chemical Physics'
_journal_paper_doi 10.1039/C9CP02445J
_journal_year 2019
_chemical_formula_moiety 'C19 H18 N2 O3'
_chemical_formula_sum 'C19 H18 N2 O3'
_chemical_formula_weight 322.35
_space_group_crystal_system orthorhombic
_space_group_IT_number 56
_space_group_name_Hall '-P 2ab 2ac'
_space_group_name_H-M_alt 'P c c n'
_symmetry_space_group_name_Hall '-P 2ab 2ac'
_symmetry_space_group_name_H-M 'P c c n'
_atom_sites_solution_hydrogens geom
_audit_creation_date 2018-10-13
_audit_creation_method
;
Olex2 1.2
(compiled 2018.05.29 svn.r3508 for OlexSys, GUI svn.r5506)
;
_audit_update_record
;
2018-10-15 deposited with the CCDC.    2019-07-17 downloaded from the CCDC.
;
_cell_angle_alpha 90
_cell_angle_beta 90
_cell_angle_gamma 90
_cell_formula_units_Z 8
_cell_length_a 17.361(4)
_cell_length_b 25.237(5)
_cell_length_c 7.5371(15)
_cell_measurement_reflns_used 16398
_cell_measurement_temperature 293(2)
_cell_measurement_theta_max 27.53
_cell_measurement_theta_min 3.055
_cell_volume 3302.3(12)
_computing_cell_refinement 'CrysAlisPro 1.171.39.32a (Rigaku OD, 2017)'
_computing_data_collection 'CrysAlisPro 1.171.39.32a (Rigaku OD, 2017)'
_computing_data_reduction 'CrysAlisPro 1.171.39.32a (Rigaku OD, 2017)'
_computing_molecular_graphics 'Olex2 (Dolomanov et al., 2009)'
_computing_publication_material 'Olex2 (Dolomanov et al., 2009)'
_computing_structure_refinement 'ShelXL (Sheldrick, 2015)'
_diffrn_ambient_temperature 293(2)
_diffrn_measured_fraction_theta_full 0.998
_diffrn_measured_fraction_theta_max 0.998
_diffrn_measurement_device_type 'Bruker P4'
_diffrn_measurement_method '\w scans'
_diffrn_radiation_monochromator graphite
_diffrn_radiation_type MoK\a
_diffrn_radiation_wavelength 0.71073
_diffrn_reflns_av_R_equivalents 0.0692
_diffrn_reflns_av_unetI/netI 0.0401
_diffrn_reflns_Laue_measured_fraction_full 0.998
_diffrn_reflns_Laue_measured_fraction_max 0.998
_diffrn_reflns_limit_h_max 22
_diffrn_reflns_limit_h_min -22
_diffrn_reflns_limit_k_max 32
_diffrn_reflns_limit_k_min -32
_diffrn_reflns_limit_l_max 8
_diffrn_reflns_limit_l_min -9
_diffrn_reflns_number 28663
_diffrn_reflns_point_group_measured_fraction_full 0.998
_diffrn_reflns_point_group_measured_fraction_max 0.998
_diffrn_reflns_theta_full 25.242
_diffrn_reflns_theta_max 27.479
_diffrn_reflns_theta_min 3.055
_exptl_absorpt_coefficient_mu 0.089
_exptl_absorpt_correction_type none
_exptl_crystal_colour colourless
_exptl_crystal_colour_primary colourless
_exptl_crystal_density_diffrn 1.297
_exptl_crystal_description block
_exptl_crystal_F_000 1360
_exptl_crystal_size_max 0.05
_exptl_crystal_size_mid 0.04
_exptl_crystal_size_min 0.03
_refine_diff_density_max 0.136
_refine_diff_density_min -0.180
_refine_diff_density_rms 0.037
_refine_ls_extinction_method none
_refine_ls_goodness_of_fit_ref 1.033
_refine_ls_hydrogen_treatment constr
_refine_ls_matrix_type full
_refine_ls_number_parameters 220
_refine_ls_number_reflns 3766
_refine_ls_number_restraints 0
_refine_ls_restrained_S_all 1.033
_refine_ls_R_factor_all 0.0907
_refine_ls_R_factor_gt 0.0523
_refine_ls_shift/su_max 0.001
_refine_ls_shift/su_mean 0.000
_refine_ls_structure_factor_coef Fsqd
_refine_ls_weighting_details 'w=1/[\s^2^(Fo^2^)+(0.0572P)^2^+0.4025P] where P=(Fo^2^+2Fc^2^)/3'
_refine_ls_weighting_scheme calc
_refine_ls_wR_factor_gt 0.1138
_refine_ls_wR_factor_ref 0.1303
_reflns_Friedel_coverage 0.000
_reflns_number_gt 2384
_reflns_number_total 3766
_reflns_threshold_expression 'I > 2\s(I)'
_cod_data_source_file c9cp02445j3.cif
_cod_data_source_block test
_cod_original_cell_volume 3302.3(11)
_cod_database_code 7233189
_shelx_shelxl_version_number 2018/3
_shelx_space_group_comment
;
The symmetry employed for this shelxl refinement is uniquely defined
by the following loop, which should always be used as a source of
symmetry information in preference to the above space-group names.
They are only intended as comments.
;
_shelx_estimated_absorpt_t_max 0.997
_shelx_estimated_absorpt_t_min 0.996
_olex2_refinement_description
;
1. Fixed Uiso
 At 1.2 times of:
  All C(H) groups
 At 1.5 times of:
  All C(H,H,H) groups
2.a Aromatic/amide H refined with riding coordinates:
 C4(H4), C5(H5), C6(H6), C7(H7), C9(H9), C10(H10), C13(H13), C14(H14), C16(H16)
2.b Idealised Me refined as rotating group:
 C17(H17A,H17B,H17C), C18(H18A,H18B,H18C), C19(H19A,H19B,H19C)
;
_olex2_submission_special_instructions 'No special instructions were received'

loop_
_space_group_symop_operation_xyz
'x, y, z'
'-x+1/2, -y+1/2, z'
'-x, y+1/2, -z+1/2'
'x+1/2, -y, -z+1/2'
'-x, -y, -z'
'x-1/2, y-1/2, -z'
'x, -y-1/2, z-1/2'
'-x-1/2, y, z-1/2'

loop_
_atom_site_label
_atom_site_type_symbol
_atom_site_fract_x
_atom_site_fract_y
_atom_site_fract_z
_atom_site_U_iso_or_equiv
_atom_site_adp_type
_atom_site_occupancy
_atom_site_site_symmetry_order
_atom_site_calc_flag
_atom_site_refinement_flags_posn
O1 O 0.20368(7) 0.68326(5) 0.2783(2) 0.0602(4) Uani 1 1 d .
O2 O 0.22188(11) 0.46053(7) 0.6269(3) 0.1028(7) Uani 1 1 d .
O3 O 0.09929(10) 0.47030(8) 0.6208(3) 0.1085(7) Uani 1 1 d .
N1 N 0.47023(7) 0.67137(6) 0.2098(2) 0.0443(4) Uani 1 1 d .
N2 N 0.16452(11) 0.48548(8) 0.5883(3) 0.0694(5) Uani 1 1 d .
C1 C 0.47222(9) 0.63324(7) 0.3255(2) 0.0404(4) Uani 1 1 d .
C2 C 0.55300(9) 0.61290(7) 0.3690(2) 0.0428(4) Uani 1 1 d .
C3 C 0.59871(9) 0.64622(7) 0.2399(2) 0.0399(4) Uani 1 1 d .
C4 C 0.67613(10) 0.64755(7) 0.1985(3) 0.0512(5) Uani 1 1 d .
H4 H 0.711000 0.625426 0.255778 0.061 Uiso 1 1 calc R
C5 C 0.70054(11) 0.68300(8) 0.0683(3) 0.0579(5) Uani 1 1 d .
H5 H 0.752562 0.684709 0.039484 0.070 Uiso 1 1 calc R
C6 C 0.64916(12) 0.71558(8) -0.0185(3) 0.0588(5) Uani 1 1 d .
H6 H 0.666932 0.738522 -0.105917 0.071 Uiso 1 1 calc R
C7 C 0.57141(11) 0.71462(7) 0.0228(3) 0.0521(5) Uani 1 1 d .
H7 H 0.536572 0.736633 -0.035141 0.063 Uiso 1 1 calc R
C8 C 0.54744(9) 0.67972(7) 0.1532(2) 0.0411(4) Uani 1 1 d .
C9 C 0.40167(9) 0.61065(7) 0.3989(2) 0.0449(4) Uani 1 1 d .
H9 H 0.405208 0.584316 0.484840 0.054 Uiso 1 1 calc R
C10 C 0.33271(9) 0.62675(7) 0.3462(2) 0.0431(4) Uani 1 1 d .
H10 H 0.332435 0.655684 0.269759 0.052 Uiso 1 1 calc R
C11 C 0.25686(9) 0.60527(7) 0.3917(2) 0.0400(4) Uani 1 1 d .
C12 C 0.19019(10) 0.63479(7) 0.3484(2) 0.0435(4) Uani 1 1 d .
C13 C 0.11716(10) 0.61416(8) 0.3775(2) 0.0503(5) Uani 1 1 d .
H13 H 0.073805 0.633628 0.345826 0.060 Uiso 1 1 calc R
C14 C 0.10901(10) 0.56497(8) 0.4532(2) 0.0527(5) Uani 1 1 d .
H14 H 0.060248 0.550855 0.472503 0.063 Uiso 1 1 calc R
C15 C 0.17373(10) 0.53678(7) 0.5001(2) 0.0479(4) Uani 1 1 d .
C16 C 0.24697(10) 0.55599(7) 0.4696(2) 0.0451(4) Uani 1 1 d .
H16 H 0.289685 0.535863 0.501246 0.054 Uiso 1 1 calc R
C17 C 0.13985(13) 0.71745(8) 0.2408(3) 0.0732(7) Uani 1 1 d .
H17A H 0.106911 0.700981 0.154644 0.110 Uiso 1 1 calc GR
H17B H 0.158533 0.750516 0.194814 0.110 Uiso 1 1 calc GR
H17C H 0.111333 0.723775 0.347862 0.110 Uiso 1 1 calc GR
C18 C 0.56128(12) 0.55346(8) 0.3334(4) 0.0679(6) Uani 1 1 d .
H18A H 0.546213 0.545929 0.213443 0.102 Uiso 1 1 calc GR
H18B H 0.528878 0.534094 0.413685 0.102 Uiso 1 1 calc GR
H18C H 0.613938 0.543066 0.350680 0.102 Uiso 1 1 calc GR
C19 C 0.57376(11) 0.62571(10) 0.5632(3) 0.0646(6) Uani 1 1 d .
H19A H 0.540537 0.606173 0.641192 0.097 Uiso 1 1 calc GR
H19B H 0.567327 0.662980 0.583976 0.097 Uiso 1 1 calc GR
H19C H 0.626338 0.615964 0.585285 0.097 Uiso 1 1 calc GR

loop_
_atom_site_aniso_label
_atom_site_aniso_U_11
_atom_site_aniso_U_22
_atom_site_aniso_U_33
_atom_site_aniso_U_23
_atom_site_aniso_U_13
_atom_site_aniso_U_12
O1 0.0491(7) 0.0470(8) 0.0843(10) 0.0078(7) -0.0038(7) 0.0058(6)
O2 0.0845(12) 0.0773(12) 0.1467(19) 0.0483(12) -0.0186(12) -0.0087(10)
O3 0.0804(12) 0.1167(16) 0.1285(17) 0.0548(13) 0.0092(11) -0.0355(11)
N1 0.0375(7) 0.0438(8) 0.0516(9) 0.0037(7) -0.0016(6) -0.0008(6)
N2 0.0677(12) 0.0708(12) 0.0698(12) 0.0185(10) -0.0051(9) -0.0180(10)
C1 0.0373(9) 0.0407(9) 0.0433(9) -0.0014(8) -0.0003(7) -0.0004(7)
C2 0.0364(9) 0.0434(10) 0.0486(10) 0.0077(8) 0.0003(7) 0.0002(7)
C3 0.0373(9) 0.0407(9) 0.0417(9) -0.0009(7) 0.0010(7) -0.0005(7)
C4 0.0402(10) 0.0522(11) 0.0612(12) 0.0018(9) 0.0037(8) 0.0024(8)
C5 0.0440(10) 0.0644(13) 0.0654(13) 0.0012(11) 0.0113(9) -0.0076(9)
C6 0.0598(12) 0.0625(13) 0.0541(12) 0.0083(10) 0.0059(9) -0.0179(10)
C7 0.0528(11) 0.0502(11) 0.0532(11) 0.0120(9) -0.0069(9) -0.0087(9)
C8 0.0397(9) 0.0390(9) 0.0445(9) -0.0009(8) -0.0012(7) -0.0047(7)
C9 0.0403(9) 0.0496(10) 0.0449(10) 0.0051(8) 0.0026(7) -0.0007(8)
C10 0.0420(9) 0.0408(9) 0.0464(10) 0.0002(8) 0.0043(7) 0.0011(7)
C11 0.0368(8) 0.0436(9) 0.0395(9) -0.0047(7) 0.0018(7) 0.0007(7)
C12 0.0427(9) 0.0448(10) 0.0431(9) -0.0050(8) 0.0008(7) 0.0012(7)
C13 0.0363(9) 0.0645(13) 0.0501(10) -0.0067(10) -0.0019(8) 0.0059(8)
C14 0.0398(10) 0.0689(13) 0.0493(11) -0.0038(10) 0.0028(8) -0.0086(9)
C15 0.0491(10) 0.0516(11) 0.0430(10) 0.0015(8) 0.0003(8) -0.0078(8)
C16 0.0413(9) 0.0498(10) 0.0442(10) -0.0001(8) -0.0019(7) 0.0029(8)
C17 0.0686(13) 0.0510(12) 0.1000(18) -0.0027(12) -0.0189(13) 0.0198(10)
C18 0.0532(11) 0.0449(11) 0.1056(18) 0.0114(11) 0.0111(12) 0.0028(9)
C19 0.0542(12) 0.0896(16) 0.0499(12) 0.0164(11) -0.0048(9) -0.0034(11)

loop_
_atom_type_symbol
_atom_type_description
_atom_type_scat_dispersion_real
_atom_type_scat_dispersion_imag
_atom_type_scat_source
C C 0.0033 0.0016 'International Tables Vol C Tables 4.2.6.8 and 6.1.1.4'
H H 0.0000 0.0000 'International Tables Vol C Tables 4.2.6.8 and 6.1.1.4'
N N 0.0061 0.0033 'International Tables Vol C Tables 4.2.6.8 and 6.1.1.4'
O O 0.0106 0.0060 'International Tables Vol C Tables 4.2.6.8 and 6.1.1.4'

loop_
_geom_angle_atom_site_label_1
_geom_angle_atom_site_label_2
_geom_angle_atom_site_label_3
_geom_angle
C12 O1 C17 119.19(15)
C1 N1 C8 106.60(13)
O2 N2 O3 123.4(2)
O2 N2 C15 118.56(17)
O3 N2 C15 118.05(19)
N1 C1 C2 114.64(14)
N1 C1 C9 121.42(15)
C9 C1 C2 123.86(15)
C1 C2 C18 112.19(15)
C1 C2 C19 110.33(15)
C3 C2 C1 99.03(13)
C3 C2 C18 112.54(15)
C3 C2 C19 111.82(15)
C18 C2 C19 110.48(17)
C4 C3 C2 132.11(16)
C4 C3 C8 120.15(16)
C8 C3 C2 107.74(14)
C3 C4 H4 120.9
C3 C4 C5 118.10(17)
C5 C4 H4 120.9
C4 C5 H5 119.3
C6 C5 C4 121.35(18)
C6 C5 H5 119.3
C5 C6 H6 119.5
C5 C6 C7 120.91(18)
C7 C6 H6 119.5
C6 C7 H7 121.2
C8 C7 C6 117.61(18)
C8 C7 H7 121.2
C3 C8 N1 111.87(14)
C7 C8 N1 126.19(16)
C7 C8 C3 121.88(16)
C1 C9 H9 119.2
C10 C9 C1 121.64(17)
C10 C9 H9 119.2
C9 C10 H10 115.5
C9 C10 C11 128.94(17)
C11 C10 H10 115.5
C12 C11 C10 119.13(16)
C16 C11 C10 122.87(15)
C16 C11 C12 117.96(15)
O1 C12 C11 115.12(15)
O1 C12 C13 123.97(16)
C13 C12 C11 120.91(17)
C12 C13 H13 120.0
C14 C13 C12 119.90(17)
C14 C13 H13 120.0
C13 C14 H14 120.3
C13 C14 C15 119.34(17)
C15 C14 H14 120.3
C14 C15 N2 118.99(16)
C14 C15 C16 121.86(18)
C16 C15 N2 119.14(17)
C11 C16 H16 120.0
C15 C16 C11 119.99(16)
C15 C16 H16 120.0
O1 C17 H17A 109.5
O1 C17 H17B 109.5
O1 C17 H17C 109.5
H17A C17 H17B 109.5
H17A C17 H17C 109.5
H17B C17 H17C 109.5
C2 C18 H18A 109.5
C2 C18 H18B 109.5
C2 C18 H18C 109.5
H18A C18 H18B 109.5
H18A C18 H18C 109.5
H18B C18 H18C 109.5
C2 C19 H19A 109.5
C2 C19 H19B 109.5
C2 C19 H19C 109.5
H19A C19 H19B 109.5
H19A C19 H19C 109.5
H19B C19 H19C 109.5

loop_
_geom_bond_atom_site_label_1
_geom_bond_atom_site_label_2
_geom_bond_distance
O1 C12 1.353(2)
O1 C17 1.433(2)
O2 N2 1.214(2)
O3 N2 1.220(2)
N1 C1 1.299(2)
N1 C8 1.422(2)
N2 C15 1.464(3)
C1 C2 1.529(2)
C1 C9 1.460(2)
C2 C3 1.511(2)
C2 C18 1.531(3)
C2 C19 1.542(3)
C3 C4 1.380(2)
C3 C8 1.391(2)
C4 H4 0.9300
C4 C5 1.394(3)
C5 H5 0.9300
C5 C6 1.378(3)
C6 H6 0.9300
C6 C7 1.385(3)
C7 H7 0.9300
C7 C8 1.384(2)
C9 H9 0.9300
C9 C10 1.325(2)
C10 H10 0.9300
C10 C11 1.465(2)
C11 C12 1.415(2)
C11 C16 1.386(2)
C12 C13 1.388(2)
C13 H13 0.9300
C13 C14 1.373(3)
C14 H14 0.9300
C14 C15 1.376(3)
C15 C16 1.380(2)
C16 H16 0.9300
C17 H17A 0.9600
C17 H17B 0.9600
C17 H17C 0.9600
C18 H18A 0.9600
C18 H18B 0.9600
C18 H18C 0.9600
C19 H19A 0.9600
C19 H19B 0.9600
C19 H19C 0.9600

loop_
_geom_torsion_atom_site_label_1
_geom_torsion_atom_site_label_2
_geom_torsion_atom_site_label_3
_geom_torsion_atom_site_label_4
_geom_torsion
O1 C12 C13 C14 -178.54(17)
O2 N2 C15 C14 179.0(2)
O2 N2 C15 C16 -2.3(3)
O3 N2 C15 C14 -1.8(3)
O3 N2 C15 C16 176.9(2)
N1 C1 C2 C3 -3.65(19)
N1 C1 C2 C18 -122.59(18)
N1 C1 C2 C19 113.76(18)
N1 C1 C9 C10 2.4(3)
N2 C15 C16 C11 -177.82(17)
C1 N1 C8 C3 -1.21(19)
C1 N1 C8 C7 175.99(18)
C1 C2 C3 C4 -176.57(19)
C1 C2 C3 C8 2.60(17)
C1 C9 C10 C11 173.37(16)
C2 C1 C9 C10 -174.35(16)
C2 C3 C4 C5 178.89(18)
C2 C3 C8 N1 -1.14(19)
C2 C3 C8 C7 -178.47(16)
C3 C4 C5 C6 -0.6(3)
C4 C3 C8 N1 178.15(15)
C4 C3 C8 C7 0.8(3)
C4 C5 C6 C7 0.9(3)
C5 C6 C7 C8 -0.3(3)
C6 C7 C8 N1 -177.51(17)
C6 C7 C8 C3 -0.6(3)
C8 N1 C1 C2 3.14(19)
C8 N1 C1 C9 -173.90(15)
C8 C3 C4 C5 -0.2(3)
C9 C1 C2 C3 173.32(15)
C9 C1 C2 C18 54.4(2)
C9 C1 C2 C19 -69.3(2)
C9 C10 C11 C12 167.68(18)
C9 C10 C11 C16 -14.9(3)
C10 C11 C12 O1 -4.6(2)
C10 C11 C12 C13 175.29(15)
C10 C11 C16 C15 -176.39(16)
C11 C12 C13 C14 1.6(3)
C12 C11 C16 C15 1.0(3)
C12 C13 C14 C15 0.3(3)
C13 C14 C15 N2 177.14(17)
C13 C14 C15 C16 -1.5(3)
C14 C15 C16 C11 0.8(3)
C16 C11 C12 O1 177.88(15)
C16 C11 C12 C13 -2.2(3)
C17 O1 C12 C11 -176.03(17)
C17 O1 C12 C13 4.1(3)
C18 C2 C3 C4 -57.9(3)
C18 C2 C3 C8 121.29(17)
C19 C2 C3 C4 67.2(3)
C19 C2 C3 C8 -113.67(17)
